data_4029082
loop_
_publ_author_name
'Griffith, Daniel R.'
'Botta, Lorenzo'
'St Denis, Tyler G.'
'Snyder, Scott A.'

_publ_section_title
;
 Explorations of caffeic acid derivatives: total syntheses of
 rufescenolide, yunnaneic acids C and D, and studies toward yunnaneic
 acids A and B.
;
_journal_issue 1
_journal_name_full 'The Journal of organic chemistry'
_journal_page_first 88
_journal_page_last 105
_journal_paper_doi 10.1021/jo4023167
_journal_volume 79
_journal_year 2014
_chemical_formula_sum 'C47 H54 Cl2 O16'
_chemical_formula_weight 945.80
_chemical_name_systematic
; 
 ? 
;
_space_group_IT_number 15
_symmetry_cell_setting monoclinic
_symmetry_space_group_name_Hall '-C 2yc'
_symmetry_space_group_name_H-M 'C 1 2/c 1'
_atom_sites_solution_hydrogens geom
_atom_sites_solution_primary direct
_atom_sites_solution_secondary difmap
_audit_creation_method SHELXL-97
_cell_angle_alpha 90.00
_cell_angle_beta 103.590(3)
_cell_angle_gamma 90.00
_cell_formula_units_Z 4
_cell_length_a 19.827(4)
_cell_length_b 18.867(4)
_cell_length_c 12.772(3)
_cell_measurement_reflns_used 4694
_cell_measurement_temperature 125(2)
_cell_measurement_theta_max 26.85
_cell_measurement_theta_min 2.41
_cell_volume 4643.9(17)
_computing_cell_refinement 'Bruker SAINT'
_computing_data_collection 'Bruker APEX2'
_computing_data_reduction 'Bruker SAINT'
_computing_molecular_graphics 'Bruker SHELXTL'
_computing_publication_material 'Bruker SHELXTL'
_computing_structure_refinement 'SHELXL-97 (Sheldrick, 2008)'
_computing_structure_solution 'SHELXS-97 (Sheldrick, 2008)'
_diffrn_ambient_temperature 125(2)
_diffrn_measured_fraction_theta_full 1.000
_diffrn_measured_fraction_theta_max 1.000
_diffrn_measurement_device_type 'Bruker APEX-II CCD'
_diffrn_measurement_method '\f and \w scans'
_diffrn_radiation_monochromator graphite
_diffrn_radiation_source 'fine-focus sealed tube'
_diffrn_radiation_type MoK\a
_diffrn_radiation_wavelength 0.71073
_diffrn_reflns_av_R_equivalents 0.1234
_diffrn_reflns_av_sigmaI/netI 0.0954
_diffrn_reflns_limit_h_max 26
_diffrn_reflns_limit_h_min -26
_diffrn_reflns_limit_k_max 25
_diffrn_reflns_limit_k_min -25
_diffrn_reflns_limit_l_max 17
_diffrn_reflns_limit_l_min -17
_diffrn_reflns_number 31840
_diffrn_reflns_theta_full 28.28
_diffrn_reflns_theta_max 28.28
_diffrn_reflns_theta_min 1.51
_exptl_absorpt_coefficient_mu 0.211
_exptl_absorpt_correction_T_max 0.9874
_exptl_absorpt_correction_T_min 0.9690
_exptl_absorpt_correction_type empirical
_exptl_absorpt_process_details sadabs
_exptl_crystal_colour COLORLESS
_exptl_crystal_density_diffrn 1.353
_exptl_crystal_density_method 'not measured'
_exptl_crystal_description BLOCK
_exptl_crystal_F_000 1992
_exptl_crystal_size_max 0.15
_exptl_crystal_size_mid 0.13
_exptl_crystal_size_min 0.06
_refine_diff_density_max 0.389
_refine_diff_density_min -0.647
_refine_diff_density_rms 0.083
_refine_ls_extinction_method none
_refine_ls_goodness_of_fit_ref 1.061
_refine_ls_hydrogen_treatment constr
_refine_ls_matrix_type full
_refine_ls_number_parameters 308
_refine_ls_number_reflns 5768
_refine_ls_number_restraints 0
_refine_ls_restrained_S_all 1.061
_refine_ls_R_factor_all 0.1488
_refine_ls_R_factor_gt 0.0710
_refine_ls_shift/su_max 0.000
_refine_ls_shift/su_mean 0.000
_refine_ls_structure_factor_coef Fsqd
_refine_ls_weighting_details 'calc w=1/[\s^2^(Fo^2^)+(0.0959P)^2^+1.8955P] where P=(Fo^2^+2Fc^2^)/3'
_refine_ls_weighting_scheme calc
_refine_ls_wR_factor_gt 0.1769
_refine_ls_wR_factor_ref 0.2127
_reflns_number_gt 2977
_reflns_number_total 5768
_reflns_threshold_expression >2sigma(I)
_cod_data_source_file jo4023167_si_006.cif
_cod_data_source_block dggws10
_cod_depositor_comments
;
The following automatic conversions were performed:

'_symmetry_cell_setting' value 'Monoclinic' changed to 'monoclinic'
according to
/usr/data/users/saulius/automatic-downloads/current/ACS/lib/dictionaries/cif_core.dic
dictionary named 'cif_core.dic' version 2.4.2 from
2011-04-26.

'_exptl_absorpt_correction_type' value 'EMPIRICAL'
changed to 'empirical' according to
/usr/data/users/saulius/automatic-downloads/current/ACS/lib/dictionaries/cif_core.dic
dictionary named 'cif_core.dic' version 2.4.2 from 2011-04-26.

Automatic conversion script
Id: cif_fix_values 2281 2013-09-26 08:29:07Z andrius 
;
_cod_original_cell_volume 4643.8(16)
_cod_original_sg_symbol_H-M C2/c
_cod_database_code 4029082

loop_
_symmetry_equiv_pos_as_xyz
'x, y, z'
'-x, y, -z+1/2'
'x+1/2, y+1/2, z'
'-x+1/2, y+1/2, -z+1/2'
'-x, -y, -z'
'x, -y, z-1/2'
'-x+1/2, -y+1/2, -z'
'x+1/2, -y+1/2, z-1/2'

loop_
_atom_site_label
_atom_site_type_symbol
_atom_site_fract_x
_atom_site_fract_y
_atom_site_fract_z
_atom_site_U_iso_or_equiv
_atom_site_adp_type
_atom_site_occupancy
_atom_site_symmetry_multiplicity
_atom_site_calc_flag
_atom_site_refinement_flags
_atom_site_disorder_assembly
_atom_site_disorder_group
O1 O 0.09754(13) 0.43983(12) 1.11111(19) 0.0333(6) Uani 1 1 d . . .
O2 O 0.09129(14) 0.49148(13) 0.9511(2) 0.0378(6) Uani 1 1 d . . .
O3 O 0.23042(13) 0.06151(13) 0.8938(2) 0.0374(6) Uani 1 1 d . . .
O4 O 0.21712(13) 0.12943(13) 1.03058(19) 0.0352(6) Uani 1 1 d . . .
O5 O 0.00424(10) 0.19459(11) 0.85271(17) 0.0224(5) Uani 1 1 d . . .
O6 O -0.05916(11) 0.08933(11) 0.82185(18) 0.0261(5) Uani 1 1 d . . .
O7 O -0.42272(12) 0.23553(14) 0.9218(2) 0.0366(6) Uani 1 1 d . . .
O8 O -0.33649(13) 0.33462(13) 0.9132(2) 0.0386(7) Uani 1 1 d . . .
C1 C 0.0909(2) 0.5085(2) 1.1575(3) 0.0435(10) Uani 1 1 d . . .
H1A H 0.0951 0.5034 1.2352 0.065 Uiso 1 1 calc R . .
H1B H 0.0455 0.5288 1.1238 0.065 Uiso 1 1 calc R . .
H1C H 0.1277 0.5399 1.1451 0.065 Uiso 1 1 calc R . .
C2 C 0.09856(17) 0.43911(18) 1.0067(3) 0.0265(7) Uani 1 1 d . . .
C3 C 0.10923(16) 0.36659(18) 0.9722(3) 0.0245(7) Uani 1 1 d . . .
H3A H 0.1196 0.3296 1.0240 0.029 Uiso 1 1 calc R . .
C4 C 0.10432(16) 0.35239(17) 0.8678(3) 0.0248(7) Uani 1 1 d . . .
H4A H 0.0934 0.3916 0.8202 0.030 Uiso 1 1 calc R . .
C5 C 0.11338(16) 0.28560(17) 0.8183(3) 0.0222(7) Uani 1 1 d . . .
C6 C 0.12501(16) 0.21517(17) 0.8784(3) 0.0222(7) Uani 1 1 d . . .
H6A H 0.1275 0.2219 0.9569 0.027 Uiso 1 1 calc R . .
C7 C 0.19349(16) 0.18390(17) 0.8603(3) 0.0228(7) Uani 1 1 d . . .
H7A H 0.2307 0.2203 0.8834 0.027 Uiso 1 1 calc R . .
C8 C 0.21546(16) 0.11758(19) 0.9268(3) 0.0260(7) Uani 1 1 d . . .
C9 C 0.2355(2) 0.0693(2) 1.1020(3) 0.0442(10) Uani 1 1 d . . .
H9A H 0.2455 0.0856 1.1769 0.066 Uiso 1 1 calc R . .
H9B H 0.2766 0.0460 1.0880 0.066 Uiso 1 1 calc R . .
H9C H 0.1968 0.0357 1.0894 0.066 Uiso 1 1 calc R . .
C10 C 0.06526(16) 0.16568(17) 0.8270(3) 0.0220(7) Uani 1 1 d . . .
H10A H 0.0744 0.1172 0.8590 0.026 Uiso 1 1 calc R . .
C11 C -0.05809(16) 0.16178(16) 0.7965(2) 0.0213(7) Uani 1 1 d . . .
C12 C -0.0577(2) 0.0740(2) 0.9314(3) 0.0374(9) Uani 1 1 d . . .
H12A H -0.0534 0.0227 0.9432 0.056 Uiso 1 1 calc R . .
H12B H -0.1007 0.0907 0.9483 0.056 Uiso 1 1 calc R . .
H12C H -0.0180 0.0980 0.9782 0.056 Uiso 1 1 calc R . .
C13 C -0.11021(16) 0.27849(17) 0.7863(3) 0.0232(7) Uani 1 1 d . . .
H13A H -0.1036 0.3180 0.8338 0.028 Uiso 1 1 calc R . .
C14 C -0.11763(16) 0.20479(16) 0.8252(2) 0.0211(7) Uani 1 1 d . . .
H14A H -0.1145 0.2040 0.9045 0.025 Uiso 1 1 calc R . .
C15 C -0.18576(16) 0.16960(17) 0.7618(2) 0.0221(7) Uani 1 1 d . . .
H15A H -0.1788 0.1173 0.7719 0.027 Uiso 1 1 calc R . .
C16 C -0.24934(16) 0.18779(18) 0.8029(3) 0.0239(7) Uani 1 1 d . . .
C17 C -0.29676(18) 0.13515(19) 0.8083(3) 0.0313(8) Uani 1 1 d . . .
H17A H -0.2890 0.0886 0.7851 0.038 Uiso 1 1 calc R . .
C18 C -0.35569(18) 0.1484(2) 0.8469(3) 0.0341(9) Uani 1 1 d . . .
H18A H -0.3876 0.1114 0.8498 0.041 Uiso 1 1 calc R . .
C19 C -0.36743(16) 0.2156(2) 0.8808(3) 0.0289(8) Uani 1 1 d . . .
C20 C -0.31970(17) 0.27034(18) 0.8759(3) 0.0275(7) Uani 1 1 d . . .
C21 C -0.26214(17) 0.25597(18) 0.8373(3) 0.0279(8) Uani 1 1 d . . .
H21A H -0.2303 0.2930 0.8337 0.033 Uiso 1 1 calc R . .
C22 C -0.4737(2) 0.1825(2) 0.9258(4) 0.0448(10) Uani 1 1 d . . .
H22A H -0.5077 0.2016 0.9629 0.067 Uiso 1 1 calc R . .
H22B H -0.4510 0.1410 0.9649 0.067 Uiso 1 1 calc R . .
H22C H -0.4973 0.1687 0.8523 0.067 Uiso 1 1 calc R . .
C23 C -0.2912(2) 0.3921(2) 0.9070(4) 0.0468(11) Uani 1 1 d . . .
H23A H -0.3087 0.4353 0.9340 0.070 Uiso 1 1 calc R . .
H23B H -0.2889 0.3992 0.8319 0.070 Uiso 1 1 calc R . .
H23C H -0.2447 0.3815 0.9508 0.070 Uiso 1 1 calc R . .
C24 C 0.0183(4) 0.1444(4) 0.2236(7) 0.046(2) Uani 0.50 1 d P A -1
H24A H 0.0341 0.1701 0.2926 0.056 Uiso 0.50 1 calc PR A -1
H24B H -0.0246 0.1676 0.1826 0.056 Uiso 0.50 1 calc PR A -1
Cl1 Cl 0.0000 0.05677(9) 0.2500 0.0696(5) Uani 1 2 d S . .
Cl2 Cl 0.08326(11) 0.15058(14) 0.14882(18) 0.0568(6) Uani 0.50 1 d P A -1

loop_
_atom_site_aniso_label
_atom_site_aniso_U_11
_atom_site_aniso_U_22
_atom_site_aniso_U_33
_atom_site_aniso_U_23
_atom_site_aniso_U_13
_atom_site_aniso_U_12
O1 0.0420(15) 0.0295(14) 0.0285(14) -0.0050(10) 0.0088(11) 0.0020(11)
O2 0.0541(17) 0.0266(13) 0.0337(14) 0.0018(11) 0.0123(12) 0.0033(12)
O3 0.0456(16) 0.0302(14) 0.0357(15) 0.0051(11) 0.0083(12) 0.0036(12)
O4 0.0367(14) 0.0455(15) 0.0234(13) 0.0070(11) 0.0071(11) 0.0088(12)
O5 0.0182(11) 0.0284(12) 0.0215(12) -0.0025(9) 0.0064(9) 0.0001(9)
O6 0.0256(12) 0.0231(12) 0.0310(13) 0.0044(10) 0.0094(10) 0.0018(9)
O7 0.0264(13) 0.0497(16) 0.0390(15) -0.0061(12) 0.0183(11) -0.0048(11)
O8 0.0387(15) 0.0294(14) 0.0549(17) -0.0031(12) 0.0256(13) 0.0019(11)
C1 0.061(3) 0.033(2) 0.036(2) -0.0137(17) 0.0097(19) 0.0058(19)
C2 0.0246(18) 0.0323(19) 0.0236(18) -0.0018(15) 0.0077(14) -0.0010(14)
C3 0.0215(16) 0.0277(18) 0.0245(17) 0.0009(14) 0.0057(13) -0.0015(13)
C4 0.0240(17) 0.0207(16) 0.0298(19) 0.0042(13) 0.0064(14) -0.0009(13)
C5 0.0178(15) 0.0257(17) 0.0235(17) 0.0015(13) 0.0056(13) -0.0033(13)
C6 0.0233(16) 0.0245(16) 0.0192(16) -0.0005(13) 0.0057(13) 0.0017(13)
C7 0.0181(16) 0.0246(16) 0.0260(17) 0.0006(13) 0.0061(13) -0.0010(13)
C8 0.0180(16) 0.0320(19) 0.0274(18) 0.0017(14) 0.0042(14) -0.0034(14)
C9 0.041(2) 0.057(3) 0.034(2) 0.0198(19) 0.0081(18) 0.009(2)
C10 0.0200(16) 0.0216(16) 0.0257(17) 0.0022(13) 0.0083(13) 0.0016(12)
C11 0.0189(16) 0.0217(16) 0.0232(17) -0.0004(13) 0.0047(13) 0.0000(12)
C12 0.041(2) 0.039(2) 0.036(2) 0.0142(17) 0.0139(17) 0.0063(17)
C13 0.0198(16) 0.0243(17) 0.0258(18) -0.0031(13) 0.0059(13) 0.0028(13)
C14 0.0211(16) 0.0266(17) 0.0166(15) 0.0001(13) 0.0067(12) -0.0012(13)
C15 0.0213(16) 0.0228(16) 0.0231(17) -0.0002(13) 0.0067(13) 0.0011(13)
C16 0.0204(16) 0.0318(18) 0.0191(16) 0.0005(14) 0.0040(13) 0.0004(14)
C17 0.0292(19) 0.0326(19) 0.034(2) -0.0074(15) 0.0116(15) -0.0039(15)
C18 0.0266(19) 0.042(2) 0.036(2) -0.0047(17) 0.0112(16) -0.0115(16)
C19 0.0192(17) 0.043(2) 0.0259(18) -0.0034(15) 0.0087(14) -0.0001(15)
C20 0.0262(17) 0.0300(19) 0.0271(18) 0.0016(14) 0.0077(14) 0.0048(14)
C21 0.0245(17) 0.0288(19) 0.0314(19) 0.0019(14) 0.0088(14) -0.0013(14)
C22 0.031(2) 0.059(3) 0.050(3) -0.003(2) 0.0189(18) -0.0096(19)
C23 0.060(3) 0.028(2) 0.062(3) -0.0035(19) 0.035(2) -0.0028(19)
C24 0.045(6) 0.047(5) 0.046(6) -0.002(4) 0.010(4) 0.000(4)
Cl1 0.1020(15) 0.0442(9) 0.0658(12) 0.000 0.0263(10) 0.000
Cl2 0.0438(12) 0.0815(17) 0.0421(12) -0.0070(11) 0.0039(10) -0.0017(11)

loop_
_atom_type_symbol
_atom_type_description
_atom_type_scat_dispersion_real
_atom_type_scat_dispersion_imag
_atom_type_scat_source
C C 0.0033 0.0016 'International Tables Vol C Tables 4.2.6.8 and 6.1.1.4'
H H 0.0000 0.0000 'International Tables Vol C Tables 4.2.6.8 and 6.1.1.4'
O O 0.0106 0.0060 'International Tables Vol C Tables 4.2.6.8 and 6.1.1.4'
Cl Cl 0.1484 0.1585 'International Tables Vol C Tables 4.2.6.8 and 6.1.1.4'

loop_
_geom_angle_atom_site_label_1
_geom_angle_atom_site_label_2
_geom_angle_atom_site_label_3
_geom_angle
_geom_angle_site_symmetry_1
_geom_angle_site_symmetry_3
C2 O1 C1 116.2(3) . .
C8 O4 C9 116.0(3) . .
C11 O5 C10 113.6(2) . .
C11 O6 C12 115.3(3) . .
C19 O7 C22 117.1(3) . .
C20 O8 C23 116.5(3) . .
O2 C2 O1 123.4(3) . .
O2 C2 C3 126.3(3) . .
O1 C2 C3 110.2(3) . .
C4 C3 C2 120.2(3) . .
C3 C4 C5 128.6(3) . .
C13 C5 C4 123.3(3) 2_556 .
C13 C5 C6 112.6(3) 2_556 .
C4 C5 C6 124.1(3) . .
C5 C6 C10 107.8(2) . .
C5 C6 C7 106.9(3) . .
C10 C6 C7 108.8(3) . .
C8 C7 C6 112.2(3) . .
C8 C7 C15 111.4(3) . 2_556
C6 C7 C15 109.5(2) . 2_556
O3 C8 O4 123.0(3) . .
O3 C8 C7 126.3(3) . .
O4 C8 C7 110.7(3) . .
O5 C10 C6 106.2(2) . .
O5 C10 C11 111.7(2) . 2_556
C6 C10 C11 110.0(2) . 2_556
O6 C11 O5 111.5(2) . .
O6 C11 C14 113.7(2) . .
O5 C11 C14 105.9(2) . .
O6 C11 C10 106.1(2) . 2_556
O5 C11 C10 110.8(2) . 2_556
C14 C11 C10 108.9(2) . 2_556
C5 C13 C14 116.2(3) 2_556 .
C13 C14 C11 105.6(2) . .
C13 C14 C15 111.5(3) . .
C11 C14 C15 105.7(2) . .
C16 C15 C14 114.6(3) . .
C16 C15 C7 114.5(3) . 2_556
C14 C15 C7 108.5(2) . 2_556
C17 C16 C21 118.0(3) . .
C17 C16 C15 119.1(3) . .
C21 C16 C15 122.9(3) . .
C16 C17 C18 121.7(3) . .
C19 C18 C17 119.7(3) . .
O7 C19 C18 125.6(3) . .
O7 C19 C20 114.8(3) . .
C18 C19 C20 119.7(3) . .
O8 C20 C21 126.1(3) . .
O8 C20 C19 114.3(3) . .
C21 C20 C19 119.6(3) . .
C20 C21 C16 121.4(3) . .
Cl1 C24 Cl2 112.1(4) . .
C24 Cl1 C24 36.9(5) . 2

loop_
_geom_bond_atom_site_label_1
_geom_bond_atom_site_label_2
_geom_bond_distance
_geom_bond_site_symmetry_2
O1 C2 1.338(4) .
O1 C1 1.444(4) .
O2 C2 1.206(4) .
O3 C8 1.202(4) .
O4 C8 1.337(4) .
O4 C9 1.447(4) .
O5 C11 1.417(4) .
O5 C10 1.434(4) .
O6 C11 1.406(4) .
O6 C12 1.423(4) .
O7 C19 1.374(4) .
O7 C22 1.431(4) .
O8 C20 1.372(4) .
O8 C23 1.422(5) .
C2 C3 1.468(5) .
C3 C4 1.340(5) .
C4 C5 1.440(5) .
C5 C13 1.330(5) 2_556
C5 C6 1.525(4) .
C6 C10 1.530(4) .
C6 C7 1.547(4) .
C7 C8 1.517(5) .
C7 C15 1.554(4) 2_556
C10 C11 1.552(4) 2_556
C11 C14 1.546(4) .
C11 C10 1.552(4) 2_556
C13 C5 1.330(5) 2_556
C13 C14 1.495(4) .
C14 C15 1.551(4) .
C15 C16 1.515(4) .
C15 C7 1.554(4) 2_556
C16 C17 1.380(5) .
C16 C21 1.402(5) .
C17 C18 1.393(5) .
C18 C19 1.376(5) .
C19 C20 1.413(5) .
C20 C21 1.373(5) .
C24 Cl1 1.743(8) .
C24 Cl2 1.778(8) .
Cl1 C24 1.744(8) 2
